data_4070553
loop_
_publ_author_name
'Carver, Colin T.'
'Monreal, Marisa J.'
'Diaconescu, Paula L.'

_publ_section_title
;
 Scandium Alkyl Complexes Supported by a Ferrocene Diamide Ligand
;
_journal_issue 3
_journal_name_full Organometallics
_journal_page_first 363
_journal_paper_doi 10.1021/om7007277
_journal_volume 27
_journal_year 2008
_chemical_formula_sum 'C32 H60 Fe Li N2 Sc Si2'
_chemical_formula_weight 636.75
_chemical_name_systematic
; 
 ? 
;
_space_group_IT_number 43
_symmetry_space_group_name_Hall 'F 2 -2d'
_symmetry_space_group_name_H-M 'F d d 2'
_atom_sites_solution_hydrogens geom
_atom_sites_solution_primary direct
_atom_sites_solution_secondary difmap
_audit_creation_method SHELXL-97
_cell_angle_alpha 90.00
_cell_angle_beta 90.00
_cell_angle_gamma 90.00
_cell_formula_units_Z 8
_cell_length_a 21.415(9)
_cell_length_b 33.894(14)
_cell_length_c 9.776(4)
_cell_measurement_temperature 110(2)
_cell_volume 7096(5)
_computing_structure_refinement 'SHELXL-97 (Sheldrick, 1997)'
_computing_structure_solution 'SHELXS-97 (Sheldrick, 1990)'
_diffrn_ambient_temperature 110(2)
_diffrn_measured_fraction_theta_full 0.964
_diffrn_measured_fraction_theta_max 0.964
_diffrn_radiation_monochromator graphite
_diffrn_radiation_source 'fine-focus sealed tube'
_diffrn_radiation_type MoK\a
_diffrn_radiation_wavelength 0.71073
_diffrn_reflns_av_R_equivalents 0.0308
_diffrn_reflns_av_sigmaI/netI 0.0367
_diffrn_reflns_limit_h_max 30
_diffrn_reflns_limit_h_min -30
_diffrn_reflns_limit_k_max 48
_diffrn_reflns_limit_k_min -46
_diffrn_reflns_limit_l_max 13
_diffrn_reflns_limit_l_min -13
_diffrn_reflns_number 17218
_diffrn_reflns_theta_full 30.69
_diffrn_reflns_theta_max 30.69
_diffrn_reflns_theta_min 3.78
_exptl_absorpt_coefficient_mu 0.690
_exptl_absorpt_correction_T_max 0.9663
_exptl_absorpt_correction_T_min 0.8744
_exptl_crystal_density_diffrn 1.192
_exptl_crystal_density_method 'not measured'
_exptl_crystal_F_000 2752
_exptl_crystal_size_max 0.20
_exptl_crystal_size_mid 0.10
_exptl_crystal_size_min 0.05
_refine_diff_density_max 0.858
_refine_diff_density_min -0.898
_refine_diff_density_rms 0.095
_refine_ls_abs_structure_details 'Flack H D (1983), Acta Cryst. A39, 876-881'
_refine_ls_abs_structure_Flack 0.10(3)
_refine_ls_extinction_method none
_refine_ls_goodness_of_fit_ref 1.184
_refine_ls_hydrogen_treatment mixed
_refine_ls_matrix_type full
_refine_ls_number_parameters 184
_refine_ls_number_reflns 5046
_refine_ls_number_restraints 131
_refine_ls_restrained_S_all 1.170
_refine_ls_R_factor_all 0.0697
_refine_ls_R_factor_gt 0.0656
_refine_ls_shift/su_max 0.002
_refine_ls_shift/su_mean 0.000
_refine_ls_structure_factor_coef Fsqd
_refine_ls_weighting_details 'calc w=1/[\s^2^(Fo^2^)+(0.0150P)^2^+78.2979P] where P=(Fo^2^+2Fc^2^)/3'
_refine_ls_weighting_scheme calc
_refine_ls_wR_factor_gt 0.1460
_refine_ls_wR_factor_ref 0.1478
_reflns_number_gt 4712
_reflns_number_total 5046
_reflns_threshold_expression >2sigma(I)
_cod_data_source_file om7007277-file003.cif
_cod_data_source_block Li[Sc(fc[NSiMe2(tBu)]2)(Np)2]
_cod_database_code 4070553

loop_
_symmetry_equiv_pos_as_xyz
'x, y, z'
'-x, -y, z'
'x+1/4, -y+1/4, z+1/4'
'-x+1/4, y+1/4, z+1/4'
'x, y+1/2, z+1/2'
'-x, -y+1/2, z+1/2'
'x+1/4, -y+3/4, z+3/4'
'-x+1/4, y+3/4, z+3/4'
'x+1/2, y, z+1/2'
'-x+1/2, -y, z+1/2'
'x+3/4, -y+1/4, z+3/4'
'-x+3/4, y+1/4, z+3/4'
'x+1/2, y+1/2, z'
'-x+1/2, -y+1/2, z'
'x+3/4, -y+3/4, z+1/4'
'-x+3/4, y+3/4, z+1/4'

loop_
_atom_site_label
_atom_site_type_symbol
_atom_site_fract_x
_atom_site_fract_y
_atom_site_fract_z
_atom_site_U_iso_or_equiv
_atom_site_adp_type
_atom_site_occupancy
_atom_site_symmetry_multiplicity
_atom_site_calc_flag
_atom_site_refinement_flags
Fe Fe 0.7500 0.2500 0.51859(8) 0.0309(2) Uani 1 2 d SU
Sc Sc 0.7500 0.2500 0.19208(10) 0.0236(2) Uani 1 2 d SU
Si Si 0.58831(5) 0.22274(3) 0.20232(13) 0.0244(2) Uani 1 1 d U
N1 N 0.66401(15) 0.22652(10) 0.2630(4) 0.0251(7) Uani 1 1 d U
C1 C 0.5398(2) 0.26760(13) 0.2368(5) 0.0382(11) Uani 1 1 d U
H1A H 0.5569 0.2901 0.1861 0.057 Uiso 1 1 calc R
H1B H 0.5404 0.2734 0.3350 0.057 Uiso 1 1 calc R
H1C H 0.4967 0.2628 0.2074 0.057 Uiso 1 1 calc R
C2 C 0.5953(2) 0.21529(17) 0.0129(5) 0.0415(12) Uani 1 1 d U
H2A H 0.6189 0.1911 -0.0053 0.062 Uiso 1 1 calc R
H2B H 0.6172 0.2378 -0.0277 0.062 Uiso 1 1 calc R
H2C H 0.5535 0.2131 -0.0273 0.062 Uiso 1 1 calc R
C3 C 0.54518(19) 0.17855(12) 0.2793(5) 0.0287(8) Uani 1 1 d U
C4 C 0.5859(2) 0.14144(13) 0.2768(6) 0.0364(10) Uani 1 1 d U
H4A H 0.5627 0.1193 0.3167 0.055 Uiso 1 1 calc R
H4B H 0.6240 0.1461 0.3300 0.055 Uiso 1 1 calc R
H4C H 0.5971 0.1351 0.1821 0.055 Uiso 1 1 calc R
C5 C 0.4848(2) 0.17078(14) 0.1961(6) 0.0397(11) Uani 1 1 d U
H5A H 0.4596 0.1949 0.1930 0.060 Uiso 1 1 calc R
H5B H 0.4607 0.1497 0.2398 0.060 Uiso 1 1 calc R
H5C H 0.4958 0.1629 0.1027 0.060 Uiso 1 1 calc R
C6 C 0.5264(2) 0.18702(15) 0.4280(5) 0.0383(11) Uani 1 1 d U
H6A H 0.5639 0.1931 0.4817 0.058 Uiso 1 1 calc R
H6B H 0.5056 0.1638 0.4666 0.058 Uiso 1 1 calc R
H6C H 0.4979 0.2096 0.4305 0.058 Uiso 1 1 calc R
C7 C 0.67286(18) 0.22975(12) 0.4060(4) 0.0253(8) Uani 1 1 d U
C8 C 0.6977(2) 0.19962(15) 0.4936(5) 0.0365(11) Uani 1 1 d U
H8 H 0.7139 0.1734 0.4632 0.044 Uiso 1 1 calc R
C9 C 0.6950(2) 0.2132(2) 0.6304(6) 0.0537(16) Uani 1 1 d U
H9 H 0.7083 0.1981 0.7131 0.064 Uiso 1 1 calc R
C10 C 0.6693(2) 0.2510(2) 0.6305(5) 0.0524(16) Uani 1 1 d U
H10 H 0.6615 0.2677 0.7133 0.063 Uiso 1 1 calc R
C11 C 0.6562(2) 0.26221(15) 0.4915(5) 0.0336(10) Uani 1 1 d U
H11 H 0.6380 0.2879 0.4605 0.040 Uiso 1 1 calc R
C12 C 0.77899(14) 0.20453(12) 0.0288(4) 0.0645(18) Uani 1 1 d U
H12A H 0.7453 0.2060 -0.0403 0.077 Uiso 1 1 calc R
H12B H 0.8160 0.2165 -0.0153 0.077 Uiso 1 1 calc R
C13 C 0.79481(14) 0.16067(12) 0.0362(4) 0.0353(10) Uani 1 1 d RDU
C14 C 0.73627(14) 0.13545(12) 0.0198(4) 0.075(2) Uani 1 1 d RDU
H14A H 0.7483 0.1079 0.0055 0.112 Uiso 1 1 calc R
H14B H 0.7122 0.1448 -0.0591 0.112 Uiso 1 1 calc R
H14C H 0.7107 0.1375 0.1026 0.112 Uiso 1 1 calc R
C16 C 0.8255(5) 0.1539(3) 0.1754(9) 0.098(3) Uani 1 1 d DU
H16A H 0.8380 0.1262 0.1836 0.147 Uiso 1 1 calc R
H16B H 0.7958 0.1604 0.2482 0.147 Uiso 1 1 calc R
H16C H 0.8624 0.1708 0.1837 0.147 Uiso 1 1 calc R
C15 C 0.8408(4) 0.1505(3) -0.0751(10) 0.110(4) Uani 1 1 d DU
H15A H 0.8773 0.1678 -0.0679 0.165 Uiso 1 1 calc R
H15B H 0.8210 0.1542 -0.1646 0.165 Uiso 1 1 calc R
H15C H 0.8540 0.1230 -0.0650 0.165 Uiso 1 1 calc R
Li1 Li 0.6936(7) 0.1789(6) 0.155(3) 0.059(6) Uani 0.50 1 d PU

loop_
_atom_site_aniso_label
_atom_site_aniso_U_11
_atom_site_aniso_U_22
_atom_site_aniso_U_33
_atom_site_aniso_U_23
_atom_site_aniso_U_13
_atom_site_aniso_U_12
Fe 0.0272(4) 0.0370(5) 0.0285(4) 0.000 0.000 -0.0153(4)
Sc 0.0226(5) 0.0189(5) 0.0292(6) 0.000 0.000 -0.0076(4)
Si 0.0171(4) 0.0243(5) 0.0320(6) 0.0026(4) -0.0035(4) 0.0033(4)
N1 0.0160(15) 0.0309(17) 0.0285(17) -0.0011(14) -0.0031(13) 0.0028(12)
C1 0.027(2) 0.030(2) 0.057(3) 0.005(2) -0.005(2) 0.0048(17)
C2 0.0183(19) 0.071(3) 0.036(2) 0.004(2) -0.0116(18) 0.003(2)
C3 0.0210(18) 0.0283(19) 0.037(2) 0.0012(17) -0.0067(16) -0.0042(15)
C4 0.034(2) 0.0247(19) 0.050(3) 0.0031(19) -0.004(2) -0.0018(17)
C5 0.027(2) 0.037(2) 0.055(3) -0.003(2) -0.013(2) -0.0081(18)
C6 0.034(2) 0.039(2) 0.042(3) 0.004(2) 0.0048(19) -0.0136(19)
C7 0.0177(17) 0.0274(18) 0.031(2) 0.0065(15) -0.0005(14) -0.0074(14)
C8 0.026(2) 0.042(2) 0.042(3) 0.017(2) -0.0130(18) -0.0139(18)
C9 0.040(3) 0.082(4) 0.039(3) 0.019(3) -0.010(2) -0.033(3)
C10 0.038(3) 0.084(4) 0.035(3) -0.009(3) 0.017(2) -0.035(3)
C11 0.0214(18) 0.046(2) 0.034(2) -0.0028(18) 0.0079(16) -0.0038(17)
C12 0.057(4) 0.095(5) 0.042(3) -0.015(3) 0.001(3) -0.001(3)
C13 0.0242(19) 0.053(3) 0.029(2) -0.0027(19) 0.0061(16) -0.0047(19)
C14 0.035(3) 0.100(5) 0.089(5) -0.025(5) 0.014(3) -0.033(3)
C16 0.112(7) 0.093(6) 0.090(7) 0.009(5) -0.036(6) -0.005(6)
C15 0.095(6) 0.119(7) 0.117(8) -0.050(6) 0.058(6) -0.010(6)
Li1 0.019(7) 0.050(10) 0.108(18) -0.041(11) 0.018(9) -0.001(7)

loop_
_atom_type_symbol
_atom_type_description
_atom_type_scat_dispersion_real
_atom_type_scat_dispersion_imag
_atom_type_scat_source
C C 0.0033 0.0016 'International Tables Vol C Tables 4.2.6.8 and 6.1.1.4'
H H 0.0000 0.0000 'International Tables Vol C Tables 4.2.6.8 and 6.1.1.4'
N N 0.0061 0.0033 'International Tables Vol C Tables 4.2.6.8 and 6.1.1.4'
Si Si 0.0817 0.0704 'International Tables Vol C Tables 4.2.6.8 and 6.1.1.4'
Sc Sc 0.2519 0.3716 'International Tables Vol C Tables 4.2.6.8 and 6.1.1.4'
Fe Fe 0.3463 0.8444 'International Tables Vol C Tables 4.2.6.8 and 6.1.1.4'
Li Li -0.0003 0.0001 'International Tables Vol C Tables 4.2.6.8 and 6.1.1.4'

loop_
_geom_angle_atom_site_label_1
_geom_angle_atom_site_label_2
_geom_angle_atom_site_label_3
_geom_angle
_geom_angle_site_symmetry_1
_geom_angle_site_symmetry_3
C9 Fe C9 115.0(3) . 14_655
C9 Fe C10 101.0(2) . 14_655
C9 Fe C10 40.0(3) 14_655 14_655
C9 Fe C10 40.0(3) . .
C9 Fe C10 101.0(2) 14_655 .
C10 Fe C10 115.3(3) 14_655 .
C9 Fe C8 40.5(2) . .
C9 Fe C8 152.6(2) 14_655 .
C10 Fe C8 120.6(2) 14_655 .
C10 Fe C8 67.6(2) . .
C9 Fe C8 152.6(2) . 14_655
C9 Fe C8 40.5(2) 14_655 14_655
C10 Fe C8 67.6(2) 14_655 14_655
C10 Fe C8 120.6(2) . 14_655
C8 Fe C8 166.4(3) . 14_655
C9 Fe C11 68.2(2) . .
C9 Fe C11 120.6(2) 14_655 .
C10 Fe C11 153.2(2) 14_655 .
C10 Fe C11 40.9(2) . .
C8 Fe C11 67.8(2) . .
C8 Fe C11 110.3(2) 14_655 .
C9 Fe C11 120.6(2) . 14_655
C9 Fe C11 68.2(2) 14_655 14_655
C10 Fe C11 40.9(2) 14_655 14_655
C10 Fe C11 153.2(2) . 14_655
C8 Fe C11 110.3(2) . 14_655
C8 Fe C11 67.8(2) 14_655 14_655
C11 Fe C11 165.3(3) . 14_655
C9 Fe C7 68.01(18) . .
C9 Fe C7 159.6(2) 14_655 .
C10 Fe C7 159.9(2) 14_655 .
C10 Fe C7 67.76(19) . .
C8 Fe C7 40.37(16) . .
C8 Fe C7 129.60(19) 14_655 .
C11 Fe C7 40.02(17) . .
C11 Fe C7 129.16(17) 14_655 .
C9 Fe C7 159.6(2) . 14_655
C9 Fe C7 68.01(18) 14_655 14_655
C10 Fe C7 67.76(19) 14_655 14_655
C10 Fe C7 159.9(2) . 14_655
C8 Fe C7 129.60(19) . 14_655
C8 Fe C7 40.37(16) 14_655 14_655
C11 Fe C7 129.16(17) . 14_655
C11 Fe C7 40.02(17) 14_655 14_655
C7 Fe C7 116.8(2) . 14_655
C9 Fe Sc 122.51(16) . .
C9 Fe Sc 122.51(16) 14_655 .
C10 Fe Sc 122.34(16) 14_655 .
C10 Fe Sc 122.34(16) . .
C8 Fe Sc 83.18(14) . .
C8 Fe Sc 83.18(14) 14_655 .
C11 Fe Sc 82.64(13) . .
C11 Fe Sc 82.64(13) 14_655 .
C7 Fe Sc 58.41(11) . .
C7 Fe Sc 58.41(11) 14_655 .
N1 Sc N1 141.9(2) . 14_655
N1 Sc C12 102.09(13) . .
N1 Sc C12 104.09(12) 14_655 .
N1 Sc C12 104.09(12) . 14_655
N1 Sc C12 102.09(13) 14_655 14_655
C12 Sc C12 92.3(2) . 14_655
N1 Sc Li1 139.5(4) . 14_655
N1 Sc Li1 47.7(4) 14_655 14_655
C12 Sc Li1 112.3(5) . 14_655
C12 Sc Li1 55.5(4) 14_655 14_655
N1 Sc C7 111.46(14) . 14_655
N1 Sc C7 30.39(13) 14_655 14_655
C12 Sc C7 122.12(12) . 14_655
C12 Sc C7 121.43(12) 14_655 14_655
Li1 Sc C7 67.3(5) 14_655 14_655
N1 Sc C7 30.39(13) . .
N1 Sc C7 111.46(14) 14_655 .
C12 Sc C7 121.43(12) . .
C12 Sc C7 122.12(12) 14_655 .
Li1 Sc C7 126.1(6) 14_655 .
C7 Sc C7 81.08(17) 14_655 .
N1 Sc Fe 70.93(10) . .
N1 Sc Fe 70.93(10) 14_655 .
C12 Sc Fe 133.86(10) . .
C12 Sc Fe 133.86(10) 14_655 .
Li1 Sc Fe 97.7(5) 14_655 .
C7 Sc Fe 40.54(9) 14_655 .
C7 Sc Fe 40.54(9) . .
N1 Si C1 113.43(19) . .
N1 Si C2 105.89(19) . .
C1 Si C2 109.4(2) . .
N1 Si C3 112.04(18) . .
C1 Si C3 107.3(2) . .
C2 Si C3 108.7(2) . .
N1 Si Li1 47.8(4) . .
C1 Si Li1 158.1(4) . .
C2 Si Li1 72.2(5) . .
C3 Si Li1 92.3(5) . .
C7 N1 Si 118.0(3) . .
C7 N1 Li1 122.3(8) . .
Si N1 Li1 93.2(5) . .
C7 N1 Sc 100.2(2) . .
Si N1 Sc 136.7(2) . .
Li1 N1 Sc 81.8(5) . .
Si C1 H1A 109.5 . .
Si C1 H1B 109.5 . .
H1A C1 H1B 109.5 . .
Si C1 H1C 109.5 . .
H1A C1 H1C 109.5 . .
H1B C1 H1C 109.5 . .
Si C2 H2A 109.5 . .
Si C2 H2B 109.5 . .
H2A C2 H2B 109.5 . .
Si C2 H2C 109.5 . .
H2A C2 H2C 109.5 . .
H2B C2 H2C 109.5 . .
C4 C3 C6 108.5(4) . .
C4 C3 C5 109.1(4) . .
C6 C3 C5 108.1(4) . .
C4 C3 Si 111.2(3) . .
C6 C3 Si 110.6(3) . .
C5 C3 Si 109.2(3) . .
C3 C4 H4A 109.5 . .
C3 C4 H4B 109.5 . .
H4A C4 H4B 109.5 . .
C3 C4 H4C 109.5 . .
H4A C4 H4C 109.5 . .
H4B C4 H4C 109.5 . .
C3 C5 H5A 109.5 . .
C3 C5 H5B 109.5 . .
H5A C5 H5B 109.5 . .
C3 C5 H5C 109.5 . .
H5A C5 H5C 109.5 . .
H5B C5 H5C 109.5 . .
C3 C6 H6A 109.5 . .
C3 C6 H6B 109.5 . .
H6A C6 H6B 109.5 . .
C3 C6 H6C 109.5 . .
H6A C6 H6C 109.5 . .
H6B C6 H6C 109.5 . .
N1 C7 C11 127.2(4) . .
N1 C7 C8 125.7(4) . .
C11 C7 C8 107.0(4) . .
N1 C7 Fe 130.4(3) . .
C11 C7 Fe 68.8(2) . .
C8 C7 Fe 68.2(2) . .
N1 C7 Sc 49.37(18) . .
C11 C7 Sc 113.8(3) . .
C8 C7 Sc 114.1(3) . .
Fe C7 Sc 81.05(12) . .
C9 C8 C7 108.4(5) . .
C9 C8 Fe 68.9(3) . .
C7 C8 Fe 71.5(2) . .
C9 C8 H8 125.8 . .
C7 C8 H8 125.8 . .
Fe C8 H8 125.8 . .
C10 C9 C8 108.5(5) . .
C10 C9 Fe 70.4(3) . .
C8 C9 Fe 70.6(3) . .
C10 C9 H9 125.8 . .
C8 C9 H9 125.8 . .
Fe C9 H9 125.8 . .
C9 C10 C11 108.6(5) . .
C9 C10 Fe 69.6(3) . .
C11 C10 Fe 70.4(2) . .
C9 C10 H10 125.7 . .
C11 C10 H10 125.7 . .
Fe C10 H10 125.7 . .
C7 C11 C10 107.5(5) . .
C7 C11 Fe 71.2(2) . .
C10 C11 Fe 68.6(3) . .
C7 C11 H11 126.2 . .
C10 C11 H11 126.2 . .
Fe C11 H11 126.2 . .
C13 C12 Sc 132.71(10) . .
C13 C12 H12A 104.1 . .
Sc C12 H12A 104.1 . .
C13 C12 H12B 104.1 . .
Sc C12 H12B 104.1 . .
H12A C12 H12B 105.5 . .
C15 C13 C14 109.5(4) . .
C15 C13 C12 109.5(4) . .
C14 C13 C12 111.0 . .
C15 C13 C16 109.1(6) . .
C14 C13 C16 111.3(4) . .
C12 C13 C16 106.4(4) . .
C13 C14 H14A 109.5 . .
C13 C14 H14B 109.5 . .
H14A C14 H14B 109.5 . .
C13 C14 H14C 109.5 . .
H14A C14 H14C 109.5 . .
H14B C14 H14C 109.5 . .
C13 C16 H16A 109.5 . .
C13 C16 H16B 109.5 . .
H16A C16 H16B 109.5 . .
C13 C16 H16C 109.5 . .
H16A C16 H16C 109.5 . .
H16B C16 H16C 109.5 . .
C13 C15 H15A 109.5 . .
C13 C15 H15B 109.5 . .
H15A C15 H15B 109.5 . .
C13 C15 H15C 109.5 . .
H15A C15 H15C 109.5 . .
H15B C15 H15C 109.5 . .
N1 Li1 Si 39.1(3) . .

loop_
_geom_bond_atom_site_label_1
_geom_bond_atom_site_label_2
_geom_bond_distance
_geom_bond_site_symmetry_2
Fe C9 2.034(5) .
Fe C9 2.034(5) 14_655
Fe C10 2.045(5) 14_655
Fe C10 2.045(5) .
Fe C8 2.056(4) .
Fe C8 2.056(4) 14_655
Fe C11 2.068(5) .
Fe C11 2.068(5) 14_655
Fe C7 2.100(4) .
Fe C7 2.100(4) 14_655
Fe Sc 3.1917(18) .
Sc N1 2.123(4) .
Sc N1 2.123(4) 14_655
Sc C12 2.304(4) .
Sc C12 2.304(4) 14_655
Sc Li1 2.720(18) 14_655
Sc C7 2.752(4) 14_655
Sc C7 2.752(4) .
Si N1 1.731(3) .
Si C1 1.872(5) .
Si C2 1.875(5) .
Si C3 1.914(4) .
Si Li1 2.741(16) .
N1 C7 1.415(6) .
N1 Li1 2.032(17) .
C1 H1A 0.9800 .
C1 H1B 0.9800 .
C1 H1C 0.9800 .
C2 H2A 0.9800 .
C2 H2B 0.9800 .
C2 H2C 0.9800 .
C3 C4 1.531(6) .
C3 C6 1.535(6) .
C3 C5 1.550(6) .
C4 H4A 0.9800 .
C4 H4B 0.9800 .
C4 H4C 0.9800 .
C5 H5A 0.9800 .
C5 H5B 0.9800 .
C5 H5C 0.9800 .
C6 H6A 0.9800 .
C6 H6B 0.9800 .
C6 H6C 0.9800 .
C7 C11 1.427(6) .
C7 C8 1.435(6) .
C8 C9 1.416(8) .
C8 H8 1.0000 .
C9 C10 1.395(9) .
C9 H9 1.0000 .
C10 C11 1.438(7) .
C10 H10 1.0000 .
C11 H11 1.0000 .
C12 C13 1.5263 .
C12 H12A 0.9900 .
C12 H12B 0.9900 .
C13 C15 1.507(7) .
C13 C14 1.5258 .
C13 C16 1.528(8) .
C14 H14A 0.9800 .
C14 H14B 0.9800 .
C14 H14C 0.9800 .
C16 H16A 0.9800 .
C16 H16B 0.9800 .
C16 H16C 0.9800 .
C15 H15A 0.9800 .
C15 H15B 0.9800 .
C15 H15C 0.9800 .

loop_
_geom_torsion_atom_site_label_1
_geom_torsion_atom_site_label_2
_geom_torsion_atom_site_label_3
_geom_torsion_atom_site_label_4
_geom_torsion
_geom_torsion_site_symmetry_1
_geom_torsion_site_symmetry_4
C9 Fe Sc N1 23.2(3) . .
C9 Fe Sc N1 -156.8(3) 14_655 .
C10 Fe Sc N1 155.5(2) 14_655 .
C10 Fe Sc N1 -24.5(2) . .
C8 Fe Sc N1 33.38(17) . .
C8 Fe Sc N1 -146.62(17) 14_655 .
C11 Fe Sc N1 -35.01(17) . .
C11 Fe Sc N1 144.99(17) 14_655 .
C7 Fe Sc N1 -0.81(17) . .
C7 Fe Sc N1 179.19(17) 14_655 .
C9 Fe Sc N1 -156.8(3) . 14_655
C9 Fe Sc N1 23.2(3) 14_655 14_655
C10 Fe Sc N1 -24.5(2) 14_655 14_655
C10 Fe Sc N1 155.5(2) . 14_655
C8 Fe Sc N1 -146.62(17) . 14_655
C8 Fe Sc N1 33.38(17) 14_655 14_655
C11 Fe Sc N1 144.99(17) . 14_655
C11 Fe Sc N1 -35.01(17) 14_655 14_655
C7 Fe Sc N1 179.19(17) . 14_655
C7 Fe Sc N1 -0.81(17) 14_655 14_655
C9 Fe Sc C12 -65.3(3) . .
C9 Fe Sc C12 114.7(3) 14_655 .
C10 Fe Sc C12 66.9(3) 14_655 .
C10 Fe Sc C12 -113.1(3) . .
C8 Fe Sc C12 -55.19(18) . .
C8 Fe Sc C12 124.81(18) 14_655 .
C11 Fe Sc C12 -123.58(17) . .
C11 Fe Sc C12 56.42(17) 14_655 .
C7 Fe Sc C12 -89.38(17) . .
C7 Fe Sc C12 90.62(17) 14_655 .
C9 Fe Sc C12 114.7(3) . 14_655
C9 Fe Sc C12 -65.3(3) 14_655 14_655
C10 Fe Sc C12 -113.1(3) 14_655 14_655
C10 Fe Sc C12 66.9(3) . 14_655
C8 Fe Sc C12 124.81(18) . 14_655
C8 Fe Sc C12 -55.19(18) 14_655 14_655
C11 Fe Sc C12 56.42(17) . 14_655
C11 Fe Sc C12 -123.58(17) 14_655 14_655
C7 Fe Sc C12 90.62(17) . 14_655
C7 Fe Sc C12 -89.38(17) 14_655 14_655
C9 Fe Sc Li1 163.2(4) . 14_655
C9 Fe Sc Li1 -16.8(4) 14_655 14_655
C10 Fe Sc Li1 -64.6(4) 14_655 14_655
C10 Fe Sc Li1 115.4(4) . 14_655
C8 Fe Sc Li1 173.4(4) . 14_655
C8 Fe Sc Li1 -6.6(4) 14_655 14_655
C11 Fe Sc Li1 105.0(4) . 14_655
C11 Fe Sc Li1 -75.0(4) 14_655 14_655
C7 Fe Sc Li1 139.2(4) . 14_655
C7 Fe Sc Li1 -40.8(4) 14_655 14_655
C9 Fe Sc C7 -156.0(3) . 14_655
C9 Fe Sc C7 24.0(3) 14_655 14_655
C10 Fe Sc C7 -23.7(3) 14_655 14_655
C10 Fe Sc C7 156.3(3) . 14_655
C8 Fe Sc C7 -145.81(19) . 14_655
C8 Fe Sc C7 34.19(19) 14_655 14_655
C11 Fe Sc C7 145.80(19) . 14_655
C11 Fe Sc C7 -34.20(19) 14_655 14_655
C7 Fe Sc C7 180.0 . 14_655
C9 Fe Sc C7 24.0(3) . .
C9 Fe Sc C7 -156.0(3) 14_655 .
C10 Fe Sc C7 156.3(3) 14_655 .
C10 Fe Sc C7 -23.7(3) . .
C8 Fe Sc C7 34.19(19) . .
C8 Fe Sc C7 -145.81(19) 14_655 .
C11 Fe Sc C7 -34.20(19) . .
C11 Fe Sc C7 145.80(19) 14_655 .
C7 Fe Sc C7 180.0 14_655 .
C1 Si N1 C7 64.1(4) . .
C2 Si N1 C7 -175.9(3) . .
C3 Si N1 C7 -57.5(4) . .
Li1 Si N1 C7 -129.4(8) . .
C1 Si N1 Li1 -166.4(7) . .
C2 Si N1 Li1 -46.5(7) . .
C3 Si N1 Li1 71.9(7) . .
C1 Si N1 Sc -85.1(3) . .
C2 Si N1 Sc 34.9(4) . .
C3 Si N1 Sc 153.3(3) . .
Li1 Si N1 Sc 81.3(8) . .
N1 Sc N1 C7 1.0(2) 14_655 .
C12 Sc N1 C7 133.5(3) . .
C12 Sc N1 C7 -131.0(3) 14_655 .
Li1 Sc N1 C7 -78.2(8) 14_655 .
C7 Sc N1 C7 1.6(3) 14_655 .
Fe Sc N1 C7 1.0(2) . .
N1 Sc N1 Si 153.7(3) 14_655 .
C12 Sc N1 Si -73.8(3) . .
C12 Sc N1 Si 21.7(3) 14_655 .
Li1 Sc N1 Si 74.5(8) 14_655 .
C7 Sc N1 Si 154.3(3) 14_655 .
C7 Sc N1 Si 152.7(5) . .
Fe Sc N1 Si 153.7(3) . .
N1 Sc N1 Li1 -120.5(7) 14_655 .
C12 Sc N1 Li1 12.1(7) . .
C12 Sc N1 Li1 107.6(7) 14_655 .
Li1 Sc N1 Li1 160.3(14) 14_655 .
C7 Sc N1 Li1 -119.9(7) 14_655 .
C7 Sc N1 Li1 -121.5(8) . .
Fe Sc N1 Li1 -120.5(7) . .
N1 Si C3 C4 -45.7(4) . .
C1 Si C3 C4 -170.9(3) . .
C2 Si C3 C4 71.0(4) . .
Li1 Si C3 C4 -1.0(6) . .
N1 Si C3 C6 74.9(3) . .
C1 Si C3 C6 -50.2(4) . .
C2 Si C3 C6 -168.4(3) . .
Li1 Si C3 C6 119.7(6) . .
N1 Si C3 C5 -166.2(3) . .
C1 Si C3 C5 68.6(4) . .
C2 Si C3 C5 -49.5(4) . .
Li1 Si C3 C5 -121.5(6) . .
Si N1 C7 C11 -68.3(5) . .
Li1 N1 C7 C11 177.5(6) . .
Sc N1 C7 C11 90.9(4) . .
Si N1 C7 C8 108.3(4) . .
Li1 N1 C7 C8 -5.9(8) . .
Sc N1 C7 C8 -92.6(4) . .
Si N1 C7 Fe -161.1(2) . .
Li1 N1 C7 Fe 84.7(7) . .
Sc N1 C7 Fe -2.0(4) . .
Si N1 C7 Sc -159.1(4) . .
Li1 N1 C7 Sc 86.7(6) . .
C9 Fe C7 N1 -156.7(5) . .
C9 Fe C7 N1 100.5(7) 14_655 .
C10 Fe C7 N1 -96.9(6) 14_655 .
C10 Fe C7 N1 159.9(5) . .
C8 Fe C7 N1 -119.0(5) . .
C8 Fe C7 N1 47.9(5) 14_655 .
C11 Fe C7 N1 121.4(5) . .
C11 Fe C7 N1 -44.5(5) 14_655 .
C7 Fe C7 N1 1.5(3) 14_655 .
Sc Fe C7 N1 1.5(3) . .
C9 Fe C7 C11 81.9(3) . .
C9 Fe C7 C11 -20.9(7) 14_655 .
C10 Fe C7 C11 141.7(6) 14_655 .
C10 Fe C7 C11 38.5(3) . .
C8 Fe C7 C11 119.6(4) . .
C8 Fe C7 C11 -73.5(3) 14_655 .
C11 Fe C7 C11 -165.9(3) 14_655 .
C7 Fe C7 C11 -119.9(3) 14_655 .
Sc Fe C7 C11 -119.9(3) . .
C9 Fe C7 C8 -37.7(3) . .
C9 Fe C7 C8 -140.5(6) 14_655 .
C10 Fe C7 C8 22.1(7) 14_655 .
C10 Fe C7 C8 -81.0(3) . .
C8 Fe C7 C8 166.9(3) 14_655 .
C11 Fe C7 C8 -119.6(4) . .
C11 Fe C7 C8 74.6(3) 14_655 .
C7 Fe C7 C8 120.5(3) 14_655 .
Sc Fe C7 C8 120.5(3) . .
C9 Fe C7 Sc -158.2(3) . .
C9 Fe C7 Sc 99.0(6) 14_655 .
C10 Fe C7 Sc -98.4(6) 14_655 .
C10 Fe C7 Sc 158.4(2) . .
C8 Fe C7 Sc -120.5(3) . .
C8 Fe C7 Sc 46.4(2) 14_655 .
C11 Fe C7 Sc 119.9(3) . .
C11 Fe C7 Sc -46.0(2) 14_655 .
C7 Fe C7 Sc 0.0 14_655 .
N1 Sc C7 N1 -179.31(15) 14_655 .
C12 Sc C7 N1 -56.2(3) . .
C12 Sc C7 N1 59.9(3) 14_655 .
Li1 Sc C7 N1 128.2(5) 14_655 .
C7 Sc C7 N1 -178.5(3) 14_655 .
Fe Sc C7 N1 -178.5(3) . .
N1 Sc C7 C11 -119.5(4) . .
N1 Sc C7 C11 61.2(3) 14_655 .
C12 Sc C7 C11 -175.7(3) . .
C12 Sc C7 C11 -59.6(3) 14_655 .
Li1 Sc C7 C11 8.7(5) 14_655 .
C7 Sc C7 C11 62.0(3) 14_655 .
Fe Sc C7 C11 62.0(3) . .
N1 Sc C7 C8 117.3(4) . .
N1 Sc C7 C8 -62.0(3) 14_655 .
C12 Sc C7 C8 61.2(3) . .
C12 Sc C7 C8 177.2(3) 14_655 .
Li1 Sc C7 C8 -114.5(5) 14_655 .
C7 Sc C7 C8 -61.1(3) 14_655 .
Fe Sc C7 C8 -61.1(3) . .
N1 Sc C7 Fe 178.5(3) . .
N1 Sc C7 Fe -0.82(18) 14_655 .
C12 Sc C7 Fe 122.33(14) . .
C12 Sc C7 Fe -121.65(14) 14_655 .
Li1 Sc C7 Fe -53.3(4) 14_655 .
C7 Sc C7 Fe 0.0 14_655 .
N1 C7 C8 C9 -175.9(4) . .
C11 C7 C8 C9 1.2(5) . .
Fe C7 C8 C9 59.2(3) . .
Sc C7 C8 C9 127.9(3) . .
N1 C7 C8 Fe 124.9(4) . .
C11 C7 C8 Fe -58.0(3) . .
Sc C7 C8 Fe 68.7(2) . .
C9 Fe C8 C9 32.1(8) 14_655 .
C10 Fe C8 C9 69.5(4) 14_655 .
C10 Fe C8 C9 -37.6(4) . .
C8 Fe C8 C9 -166.8(3) 14_655 .
C11 Fe C8 C9 -82.0(4) . .
C11 Fe C8 C9 113.7(4) 14_655 .
C7 Fe C8 C9 -119.1(5) . .
C7 Fe C8 C9 154.8(3) 14_655 .
Sc Fe C8 C9 -166.8(3) . .
C9 Fe C8 C7 119.1(5) . .
C9 Fe C8 C7 151.2(5) 14_655 .
C10 Fe C8 C7 -171.4(3) 14_655 .
C10 Fe C8 C7 81.6(3) . .
C8 Fe C8 C7 -47.6(2) 14_655 .
C11 Fe C8 C7 37.2(3) . .
C11 Fe C8 C7 -127.2(3) 14_655 .
C7 Fe C8 C7 -86.0(4) 14_655 .
Sc Fe C8 C7 -47.6(2) . .
C7 C8 C9 C10 -0.2(5) . .
Fe C8 C9 C10 60.6(3) . .
C7 C8 C9 Fe -60.8(3) . .
C9 Fe C9 C10 76.9(3) 14_655 .
C10 Fe C9 C10 116.5(4) 14_655 .
C8 Fe C9 C10 -118.8(5) . .
C8 Fe C9 C10 54.5(6) 14_655 .
C11 Fe C9 C10 -37.9(3) . .
C11 Fe C9 C10 155.3(3) 14_655 .
C7 Fe C9 C10 -81.2(3) . .
C7 Fe C9 C10 170.8(5) 14_655 .
Sc Fe C9 C10 -103.1(3) . .
C9 Fe C9 C8 -164.4(4) 14_655 .
C10 Fe C9 C8 -124.8(4) 14_655 .
C10 Fe C9 C8 118.8(5) . .
C8 Fe C9 C8 173.3(2) 14_655 .
C11 Fe C9 C8 80.9(3) . .
C11 Fe C9 C8 -85.9(3) 14_655 .
C7 Fe C9 C8 37.6(3) . .
C7 Fe C9 C8 -70.5(6) 14_655 .
Sc Fe C9 C8 15.6(4) . .
C8 C9 C10 C11 -0.8(5) . .
Fe C9 C10 C11 59.8(3) . .
C8 C9 C10 Fe -60.7(3) . .
C9 Fe C10 C9 -115.9(4) 14_655 .
C10 Fe C10 C9 -76.4(3) 14_655 .
C8 Fe C10 C9 38.0(3) . .
C8 Fe C10 C9 -154.2(3) 14_655 .
C11 Fe C10 C9 119.5(5) . .
C11 Fe C10 C9 -52.9(6) 14_655 .
C7 Fe C10 C9 81.8(3) . .
C7 Fe C10 C9 -170.7(5) 14_655 .
Sc Fe C10 C9 103.6(3) . .
C9 Fe C10 C11 -119.5(5) . .
C9 Fe C10 C11 124.5(4) 14_655 .
C10 Fe C10 C11 164.0(4) 14_655 .
C8 Fe C10 C11 -81.5(3) . .
C8 Fe C10 C11 86.2(4) 14_655 .
C11 Fe C10 C11 -172.4(2) 14_655 .
C7 Fe C10 C11 -37.7(3) . .
C7 Fe C10 C11 69.8(6) 14_655 .
Sc Fe C10 C11 -16.0(4) . .
N1 C7 C11 C10 175.4(4) . .
C8 C7 C11 C10 -1.7(5) . .
Fe C7 C11 C10 -59.3(3) . .
Sc C7 C11 C10 -128.6(3) . .
N1 C7 C11 Fe -125.3(4) . .
C8 C7 C11 Fe 57.6(3) . .
Sc C7 C11 Fe -69.3(2) . .
C9 C10 C11 C7 1.6(5) . .
Fe C10 C11 C7 60.9(3) . .
C9 C10 C11 Fe -59.3(3) . .
C9 Fe C11 C7 -81.3(3) . .
C9 Fe C11 C7 171.7(3) 14_655 .
C10 Fe C11 C7 -151.8(4) 14_655 .
C10 Fe C11 C7 -118.3(4) . .
C8 Fe C11 C7 -37.5(3) . .
C8 Fe C11 C7 128.0(3) 14_655 .
C11 Fe C11 C7 48.1(2) 14_655 .
C7 Fe C11 C7 86.3(4) 14_655 .
Sc Fe C11 C7 48.1(2) . .
C9 Fe C11 C10 37.0(3) . .
C9 Fe C11 C10 -70.0(4) 14_655 .
C10 Fe C11 C10 -33.4(8) 14_655 .
C8 Fe C11 C10 80.9(4) . .
C8 Fe C11 C10 -113.7(3) 14_655 .
C11 Fe C11 C10 166.5(3) 14_655 .
C7 Fe C11 C10 118.3(4) . .
C7 Fe C11 C10 -155.4(3) 14_655 .
Sc Fe C11 C10 166.5(3) . .
N1 Sc C12 C13 -62.64(13) . .
N1 Sc C12 C13 89.36(13) 14_655 .
C12 Sc C12 C13 -167.58(14) 14_655 .
Li1 Sc C12 C13 139.0(4) 14_655 .
C7 Sc C12 C13 62.54(15) 14_655 .
C7 Sc C12 C13 -37.19(15) . .
Fe Sc C12 C13 12.42(14) . .
Sc C12 C13 C15 -150.5(5) . .
Sc C12 C13 C14 88.56(10) . .
Sc C12 C13 C16 -32.7(4) . .
C7 N1 Li1 Si 126.3(5) . .
Sc N1 Li1 Si -136.8(2) . .
C1 Si Li1 N1 35.2(18) . .
C2 Si Li1 N1 132.9(6) . .
C3 Si Li1 N1 -118.1(5) . .
